data_1504978
loop_
_publ_author_name
'Chen, Wanli'
'Cao, Jian'
'Huang, Xian'

_publ_section_title
;
 Palladium-catalyzed highly regioselective [3 + 2] cycloaddition reactions
 of alkylidenecyclopropa[b]naphthalenes with alkenes or alkynes: an
 efficient synthesis of 1(3)-alkylidene-2,3-dihydro-1H-benzo[f]indenes and
 1-alkylidene-1H-benzo[f]indenes.
;
_journal_issue 24
_journal_name_full 'Organic letters'
_journal_page_first 5537
_journal_page_last 5540
_journal_paper_doi 10.1021/ol8023083
_journal_volume 10
_journal_year 2008
_chemical_formula_sum 'C30 H28'
_chemical_formula_weight 388.52
_chemical_name_systematic
; 
 ? 
;
_space_group_IT_number 14
_symmetry_cell_setting monoclinic
_symmetry_space_group_name_Hall '-P 2ybc'
_symmetry_space_group_name_H-M 'P 1 21/c 1'
_atom_sites_solution_hydrogens geom
_atom_sites_solution_primary direct
_atom_sites_solution_secondary difmap
_audit_creation_method SHELXL-97
_cell_angle_alpha 90.00
_cell_angle_beta 101.360(2)
_cell_angle_gamma 90.00
_cell_formula_units_Z 4
_cell_length_a 11.8669(13)
_cell_length_b 9.9929(11)
_cell_length_c 19.656(2)
_cell_measurement_reflns_used 2049
_cell_measurement_temperature 293(2)
_cell_measurement_theta_max 46.703
_cell_measurement_theta_min 4.592
_cell_volume 2285.2(4)
_computing_cell_refinement 'Bruker SMART'
_computing_data_collection 'Bruker SMART'
_computing_data_reduction 'Bruker SHELXTL'
_computing_molecular_graphics 'Bruker SHELXTL'
_computing_publication_material 'Bruker SHELXTL'
_computing_structure_refinement 'SHELXL-97 (Sheldrick, 1997)'
_computing_structure_solution 'SHELXS-97 (Sheldrick, 1990)'
_diffrn_ambient_temperature 293(2)
_diffrn_measured_fraction_theta_full 0.998
_diffrn_measured_fraction_theta_max 0.998
_diffrn_measurement_device_type 'CCD area detector'
_diffrn_measurement_method 'phi and omega scans'
_diffrn_radiation_monochromator graphite
_diffrn_radiation_source 'fine-focus sealed tube'
_diffrn_radiation_type MoK\a
_diffrn_radiation_wavelength 0.71073
_diffrn_reflns_av_R_equivalents 0.0500
_diffrn_reflns_av_sigmaI/netI 0.0617
_diffrn_reflns_limit_h_max 13
_diffrn_reflns_limit_h_min -14
_diffrn_reflns_limit_k_max 12
_diffrn_reflns_limit_k_min -11
_diffrn_reflns_limit_l_max 24
_diffrn_reflns_limit_l_min -18
_diffrn_reflns_number 12207
_diffrn_reflns_theta_full 26.00
_diffrn_reflns_theta_max 26.00
_diffrn_reflns_theta_min 1.75
_exptl_absorpt_coefficient_mu 0.063
_exptl_absorpt_correction_T_max 1.00000
_exptl_absorpt_correction_T_min 0.75431
_exptl_absorpt_correction_type empirical
_exptl_absorpt_process_details sadabs
_exptl_crystal_colour colorless
_exptl_crystal_density_diffrn 1.129
_exptl_crystal_density_method 'not measured'
_exptl_crystal_description prismatic
_exptl_crystal_F_000 832
_exptl_crystal_size_max 0.456
_exptl_crystal_size_mid 0.344
_exptl_crystal_size_min 0.257
_refine_diff_density_max 0.242
_refine_diff_density_min -0.200
_refine_diff_density_rms 0.034
_refine_ls_extinction_method none
_refine_ls_goodness_of_fit_ref 0.919
_refine_ls_hydrogen_treatment constr
_refine_ls_matrix_type full
_refine_ls_number_parameters 272
_refine_ls_number_reflns 4490
_refine_ls_number_restraints 0
_refine_ls_restrained_S_all 0.919
_refine_ls_R_factor_all 0.1006
_refine_ls_R_factor_gt 0.0577
_refine_ls_shift/su_max 0.028
_refine_ls_shift/su_mean 0.006
_refine_ls_structure_factor_coef Fsqd
_refine_ls_weighting_details 'calc w=1/[\s^2^(Fo^2^)+(0.0775P)^2^+0.0000P] where P=(Fo^2^+2Fc^2^)/3'
_refine_ls_weighting_scheme calc
_refine_ls_wR_factor_gt 0.1361
_refine_ls_wR_factor_ref 0.1548
_reflns_number_gt 2615
_reflns_number_total 4490
_reflns_threshold_expression >2sigma(I)
_cod_data_source_file ol8023083_si_001.cif
_cod_data_source_block cd28310
_cod_depositor_comments
;
The following automatic conversions were performed:

'_symmetry_cell_setting' value 'Monoclinic' changed to 'monoclinic'
according to /home/saulius/struct/CIF-dictionaries/cif_core.dic
dictionary named 'cif_core.dic' version 2.4.1 from 2010-06-29.

Automatic conversion script
Id: cif_fix_values 1715 2011-07-08 13:25:40Z adriana 
;
_cod_original_sg_symbol_H-M P2(1)/c
_cod_database_code 1504978

loop_
_symmetry_equiv_pos_as_xyz
'x, y, z'
'-x, y+1/2, -z+1/2'
'-x, -y, -z'
'x, -y-1/2, z-1/2'

loop_
_atom_site_label
_atom_site_type_symbol
_atom_site_fract_x
_atom_site_fract_y
_atom_site_fract_z
_atom_site_U_iso_or_equiv
_atom_site_adp_type
_atom_site_occupancy
_atom_site_symmetry_multiplicity
_atom_site_calc_flag
_atom_site_refinement_flags
C1 C 0.48685(17) 0.53639(19) 0.18268(10) 0.0421(5) Uani 1 1 d .
C2 C 0.49586(17) 0.4590(2) 0.12780(10) 0.0415(5) Uani 1 1 d .
C3 C 0.39771(17) 0.3957(2) 0.07621(10) 0.0457(6) Uani 1 1 d .
H3A H 0.3712 0.4555 0.0375 0.055 Uiso 1 1 calc R
H3B H 0.3337 0.3750 0.0984 0.055 Uiso 1 1 calc R
C4 C 0.44861(17) 0.2672(2) 0.05162(11) 0.0499(6) Uani 1 1 d .
H4 H 0.4408 0.1959 0.0846 0.060 Uiso 1 1 calc R
C5 C 0.57410(18) 0.3012(2) 0.06079(10) 0.0435(5) Uani 1 1 d .
C6 C 0.60124(17) 0.4109(2) 0.10678(10) 0.0421(5) Uani 1 1 d .
C7 C 0.71224(18) 0.4577(2) 0.12184(11) 0.0478(6) Uani 1 1 d .
H7 H 0.7306 0.5294 0.1522 0.057 Uiso 1 1 calc R
C8 C 0.79822(18) 0.3987(2) 0.09196(11) 0.0467(5) Uani 1 1 d .
C9 C 0.77077(18) 0.2890(2) 0.04632(10) 0.0464(5) Uani 1 1 d .
C10 C 0.65618(18) 0.2420(2) 0.03130(11) 0.0501(6) Uani 1 1 d .
H10 H 0.6367 0.1703 0.0011 0.060 Uiso 1 1 calc R
C11 C 0.91290(19) 0.4461(2) 0.10644(13) 0.0624(7) Uani 1 1 d .
H11 H 0.9323 0.5178 0.1366 0.075 Uiso 1 1 calc R
C12 C 0.9949(2) 0.3884(3) 0.07687(15) 0.0713(8) Uani 1 1 d .
H12 H 1.0696 0.4215 0.0864 0.086 Uiso 1 1 calc R
C13 C 0.9676(2) 0.2800(3) 0.03236(13) 0.0684(7) Uani 1 1 d .
H13 H 1.0246 0.2401 0.0128 0.082 Uiso 1 1 calc R
C14 C 0.8587(2) 0.2318(3) 0.01721(12) 0.0603(7) Uani 1 1 d .
H14 H 0.8419 0.1597 -0.0130 0.072 Uiso 1 1 calc R
C15 C 0.59224(17) 0.5759(2) 0.23373(10) 0.0441(5) Uani 1 1 d .
C16 C 0.65617(19) 0.4824(2) 0.27659(11) 0.0562(7) Uani 1 1 d .
H16 H 0.6310 0.3941 0.2756 0.067 Uiso 1 1 calc R
C17 C 0.7567(2) 0.5182(3) 0.32074(13) 0.0728(8) Uani 1 1 d .
H17 H 0.7989 0.4542 0.3493 0.087 Uiso 1 1 calc R
C18 C 0.7948(2) 0.6476(3) 0.32264(14) 0.0745(8) Uani 1 1 d .
H18 H 0.8640 0.6710 0.3513 0.089 Uiso 1 1 calc R
C19 C 0.7305(2) 0.7426(2) 0.28207(13) 0.0640(7) Uani 1 1 d .
H19 H 0.7553 0.8311 0.2840 0.077 Uiso 1 1 calc R
C20 C 0.62971(19) 0.7073(2) 0.23864(11) 0.0516(6) Uani 1 1 d .
H20 H 0.5858 0.7727 0.2121 0.062 Uiso 1 1 calc R
C21 C 0.37709(17) 0.58388(18) 0.19821(11) 0.0412(5) Uani 1 1 d .
C22 C 0.3620(2) 0.5968(2) 0.26658(11) 0.0494(6) Uani 1 1 d .
H22 H 0.4229 0.5766 0.3027 0.059 Uiso 1 1 calc R
C23 C 0.2599(2) 0.6384(2) 0.28196(12) 0.0550(6) Uani 1 1 d .
H23 H 0.2526 0.6457 0.3281 0.066 Uiso 1 1 calc R
C24 C 0.1682(2) 0.6693(2) 0.22993(14) 0.0596(7) Uani 1 1 d .
H24 H 0.0984 0.6958 0.2403 0.071 Uiso 1 1 calc R
C25 C 0.1818(2) 0.6603(2) 0.16233(13) 0.0582(7) Uani 1 1 d .
H25 H 0.1208 0.6825 0.1266 0.070 Uiso 1 1 calc R
C26 C 0.28385(19) 0.6191(2) 0.14665(11) 0.0489(6) Uani 1 1 d .
H26 H 0.2909 0.6147 0.1004 0.059 Uiso 1 1 calc R
C27 C 0.39369(19) 0.2193(2) -0.01964(12) 0.0587(6) Uani 1 1 d .
H27A H 0.4331 0.1389 -0.0298 0.070 Uiso 1 1 calc R
H27B H 0.4050 0.2868 -0.0531 0.070 Uiso 1 1 calc R
C28 C 0.26607(19) 0.1890(3) -0.02975(13) 0.0625(7) Uani 1 1 d .
H28A H 0.2533 0.1256 0.0053 0.075 Uiso 1 1 calc R
H28B H 0.2250 0.2706 -0.0235 0.075 Uiso 1 1 calc R
C29 C 0.2192(2) 0.1326(3) -0.09998(14) 0.0826(9) Uani 1 1 d .
H29A H 0.2367 0.1946 -0.1344 0.099 Uiso 1 1 calc R
H29B H 0.2595 0.0498 -0.1049 0.099 Uiso 1 1 calc R
C30 C 0.0935(2) 0.1048(3) -0.11620(16) 0.0970(11) Uani 1 1 d .
H30A H 0.0751 0.0398 -0.0841 0.125 Uiso 1 1 calc R
H30B H 0.0723 0.0707 -0.1626 0.125 Uiso 1 1 calc R
H30C H 0.0520 0.1860 -0.1123 0.125 Uiso 1 1 calc R

loop_
_atom_site_aniso_label
_atom_site_aniso_U_11
_atom_site_aniso_U_22
_atom_site_aniso_U_33
_atom_site_aniso_U_23
_atom_site_aniso_U_13
_atom_site_aniso_U_12
C1 0.0485(13) 0.0370(11) 0.0376(12) 0.0009(9) 0.0009(9) 0.0012(9)
C2 0.0419(12) 0.0395(12) 0.0413(12) 0.0018(10) 0.0035(9) 0.0006(9)
C3 0.0446(13) 0.0510(13) 0.0398(12) -0.0077(10) 0.0042(10) -0.0003(10)
C4 0.0512(14) 0.0506(14) 0.0462(13) -0.0082(10) 0.0058(10) 0.0004(11)
C5 0.0474(13) 0.0440(13) 0.0372(12) -0.0029(10) 0.0039(10) 0.0018(10)
C6 0.0435(13) 0.0416(12) 0.0385(12) 0.0014(9) 0.0013(9) 0.0010(10)
C7 0.0490(14) 0.0448(13) 0.0471(13) -0.0020(10) 0.0034(10) -0.0006(10)
C8 0.0412(13) 0.0496(13) 0.0477(13) 0.0094(11) 0.0044(10) 0.0043(10)
C9 0.0450(13) 0.0543(14) 0.0376(12) 0.0058(10) 0.0029(10) 0.0087(10)
C10 0.0527(14) 0.0525(14) 0.0422(13) -0.0093(10) 0.0024(10) 0.0060(11)
C11 0.0485(15) 0.0589(16) 0.0770(18) 0.0016(13) 0.0056(13) -0.0024(12)
C12 0.0456(15) 0.080(2) 0.087(2) 0.0092(16) 0.0105(14) 0.0032(13)
C13 0.0481(15) 0.094(2) 0.0654(17) 0.0094(15) 0.0154(12) 0.0171(14)
C14 0.0537(15) 0.0798(18) 0.0464(14) -0.0010(12) 0.0072(11) 0.0157(13)
C15 0.0501(13) 0.0409(13) 0.0391(12) -0.0075(10) 0.0030(10) 0.0023(10)
C16 0.0667(16) 0.0412(13) 0.0530(15) -0.0009(11) -0.0070(12) 0.0026(11)
C17 0.0793(19) 0.0587(17) 0.0648(17) -0.0061(13) -0.0239(14) 0.0071(14)
C18 0.0645(17) 0.0708(19) 0.0746(19) -0.0184(15) -0.0197(14) -0.0005(14)
C19 0.0660(16) 0.0473(15) 0.0742(18) -0.0172(13) 0.0031(14) -0.0092(12)
C20 0.0552(14) 0.0398(13) 0.0575(15) -0.0031(11) 0.0054(11) 0.0012(10)
C21 0.0476(13) 0.0299(11) 0.0441(13) -0.0037(9) 0.0043(10) 0.0006(9)
C22 0.0613(15) 0.0401(13) 0.0439(13) -0.0029(10) 0.0037(11) -0.0009(11)
C23 0.0722(17) 0.0461(14) 0.0502(14) -0.0033(11) 0.0207(13) 0.0004(12)
C24 0.0541(15) 0.0564(16) 0.0715(18) -0.0058(13) 0.0201(13) 0.0065(12)
C25 0.0529(15) 0.0582(16) 0.0587(16) -0.0028(12) -0.0008(12) 0.0116(11)
C26 0.0547(14) 0.0480(13) 0.0427(13) -0.0003(10) 0.0065(11) 0.0079(11)
C27 0.0538(15) 0.0580(15) 0.0619(16) -0.0159(12) 0.0054(12) -0.0008(12)
C28 0.0508(15) 0.0648(16) 0.0675(17) -0.0169(13) 0.0012(12) -0.0026(12)
C29 0.0741(19) 0.090(2) 0.081(2) -0.0351(16) 0.0082(15) -0.0094(16)
C30 0.069(2) 0.110(2) 0.100(2) -0.0321(19) -0.0131(17) 0.0036(17)

loop_
_atom_type_symbol
_atom_type_description
_atom_type_scat_dispersion_real
_atom_type_scat_dispersion_imag
_atom_type_scat_source
C C 0.0033 0.0016 'International Tables Vol C Tables 4.2.6.8 and 6.1.1.4'
H H 0.0000 0.0000 'International Tables Vol C Tables 4.2.6.8 and 6.1.1.4'

loop_
_geom_angle_atom_site_label_1
_geom_angle_atom_site_label_2
_geom_angle_atom_site_label_3
_geom_angle
C2 C1 C21 124.26(18)
C2 C1 C15 120.07(19)
C21 C1 C15 115.65(17)
C1 C2 C6 128.10(18)
C1 C2 C3 126.87(19)
C6 C2 C3 104.95(17)
C2 C3 C4 105.07(16)
C2 C3 H3A 110.7
C4 C3 H3A 110.7
C2 C3 H3B 110.7
C4 C3 H3B 110.7
H3A C3 H3B 108.8
C5 C4 C27 114.92(19)
C5 C4 C3 102.43(17)
C27 C4 C3 115.76(18)
C5 C4 H4 107.8
C27 C4 H4 107.8
C3 C4 H4 107.8
C10 C5 C6 121.04(19)
C10 C5 C4 128.70(19)
C6 C5 C4 110.26(18)
C7 C6 C5 119.2(2)
C7 C6 C2 131.3(2)
C5 C6 C2 109.43(17)
C6 C7 C8 120.8(2)
C6 C7 H7 119.6
C8 C7 H7 119.6
C7 C8 C11 121.6(2)
C7 C8 C9 119.74(19)
C11 C8 C9 118.6(2)
C14 C9 C10 122.7(2)
C14 C9 C8 118.5(2)
C10 C9 C8 118.8(2)
C5 C10 C9 120.4(2)
C5 C10 H10 119.8
C9 C10 H10 119.8
C12 C11 C8 120.9(2)
C12 C11 H11 119.5
C8 C11 H11 119.5
C11 C12 C13 120.2(2)
C11 C12 H12 119.9
C13 C12 H12 119.9
C14 C13 C12 120.6(2)
C14 C13 H13 119.7
C12 C13 H13 119.7
C13 C14 C9 121.2(2)
C13 C14 H14 119.4
C9 C14 H14 119.4
C20 C15 C16 117.99(19)
C20 C15 C1 120.82(19)
C16 C15 C1 121.19(19)
C17 C16 C15 120.8(2)
C17 C16 H16 119.6
C15 C16 H16 119.6
C18 C17 C16 120.2(2)
C18 C17 H17 119.9
C16 C17 H17 119.9
C17 C18 C19 119.7(2)
C17 C18 H18 120.1
C19 C18 H18 120.1
C18 C19 C20 120.0(2)
C18 C19 H19 120.0
C20 C19 H19 120.0
C19 C20 C15 121.1(2)
C19 C20 H20 119.4
C15 C20 H20 119.4
C26 C21 C22 116.3(2)
C26 C21 C1 122.7(2)
C22 C21 C1 121.02(18)
C23 C22 C21 121.8(2)
C23 C22 H22 119.1
C21 C22 H22 119.1
C22 C23 C24 120.6(2)
C22 C23 H23 119.7
C24 C23 H23 119.7
C23 C24 C25 118.6(2)
C23 C24 H24 120.7
C25 C24 H24 120.7
C26 C25 C24 121.0(2)
C26 C25 H25 119.5
C24 C25 H25 119.5
C25 C26 C21 121.6(2)
C25 C26 H26 119.2
C21 C26 H26 119.2
C4 C27 C28 115.1(2)
C4 C27 H27A 108.5
C28 C27 H27A 108.5
C4 C27 H27B 108.5
C28 C27 H27B 108.5
H27A C27 H27B 107.5
C29 C28 C27 112.1(2)
C29 C28 H28A 109.2
C27 C28 H28A 109.2
C29 C28 H28B 109.2
C27 C28 H28B 109.2
H28A C28 H28B 107.9
C30 C29 C28 116.3(2)
C30 C29 H29A 108.2
C28 C29 H29A 108.2
C30 C29 H29B 108.2
C28 C29 H29B 108.2
H29A C29 H29B 107.4
C29 C30 H30A 109.5
C29 C30 H30B 109.5
H30A C30 H30B 109.5
C29 C30 H30C 109.5
H30A C30 H30C 109.5
H30B C30 H30C 109.5

loop_
_geom_bond_atom_site_label_1
_geom_bond_atom_site_label_2
_geom_bond_distance
C1 C2 1.348(3)
C1 C21 1.474(3)
C1 C15 1.494(3)
C2 C6 1.473(3)
C2 C3 1.523(3)
C3 C4 1.537(3)
C3 H3A 0.9700
C3 H3B 0.9700
C4 C5 1.503(3)
C4 C27 1.502(3)
C4 H4 0.9800
C5 C10 1.363(3)
C5 C6 1.417(3)
C6 C7 1.374(3)
C7 C8 1.404(3)
C7 H7 0.9300
C8 C11 1.416(3)
C8 C9 1.414(3)
C9 C14 1.406(3)
C9 C10 1.414(3)
C10 H10 0.9300
C11 C12 1.357(3)
C11 H11 0.9300
C12 C13 1.390(4)
C12 H12 0.9300
C13 C14 1.356(3)
C13 H13 0.9300
C14 H14 0.9300
C15 C20 1.384(3)
C15 C16 1.381(3)
C16 C17 1.378(3)
C16 H16 0.9300
C17 C18 1.367(3)
C17 H17 0.9300
C18 C19 1.371(3)
C18 H18 0.9300
C19 C20 1.372(3)
C19 H19 0.9300
C20 H20 0.9300
C21 C26 1.391(3)
C21 C22 1.396(3)
C22 C23 1.370(3)
C22 H22 0.9300
C23 C24 1.374(3)
C23 H23 0.9300
C24 C25 1.373(3)
C24 H24 0.9300
C25 C26 1.370(3)
C25 H25 0.9300
C26 H26 0.9300
C27 C28 1.519(3)
C27 H27A 0.9700
C27 H27B 0.9700
C28 C29 1.493(3)
C28 H28A 0.9700
C28 H28B 0.9700
C29 C30 1.489(3)
C29 H29A 0.9700
C29 H29B 0.9700
C30 H30A 0.9600
C30 H30B 0.9600
C30 H30C 0.9600

loop_
_geom_torsion_atom_site_label_1
_geom_torsion_atom_site_label_2
_geom_torsion_atom_site_label_3
_geom_torsion_atom_site_label_4
_geom_torsion
C21 C1 C2 C6 177.62(19)
C15 C1 C2 C6 -4.3(3)
C21 C1 C2 C3 -6.2(3)
C15 C1 C2 C3 171.87(19)
C1 C2 C3 C4 -150.5(2)
C6 C2 C3 C4 26.4(2)
C2 C3 C4 C5 -27.1(2)
C2 C3 C4 C27 -152.97(19)
C27 C4 C5 C10 -34.5(3)
C3 C4 C5 C10 -160.9(2)
C27 C4 C5 C6 145.11(19)
C3 C4 C5 C6 18.7(2)
C10 C5 C6 C7 -0.2(3)
C4 C5 C6 C7 -179.82(18)
C10 C5 C6 C2 177.09(19)
C4 C5 C6 C2 -2.5(2)
C1 C2 C6 C7 -21.4(4)
C3 C2 C6 C7 161.7(2)
C1 C2 C6 C5 161.7(2)
C3 C2 C6 C5 -15.1(2)
C5 C6 C7 C8 0.4(3)
C2 C6 C7 C8 -176.2(2)
C6 C7 C8 C11 179.53(19)
C6 C7 C8 C9 -0.6(3)
C7 C8 C9 C14 -180.0(2)
C11 C8 C9 C14 -0.1(3)
C7 C8 C9 C10 0.6(3)
C11 C8 C9 C10 -179.51(19)
C6 C5 C10 C9 0.2(3)
C4 C5 C10 C9 179.78(19)
C14 C9 C10 C5 -179.8(2)
C8 C9 C10 C5 -0.4(3)
C7 C8 C11 C12 -179.7(2)
C9 C8 C11 C12 0.5(3)
C8 C11 C12 C13 -0.9(4)
C11 C12 C13 C14 0.9(4)
C12 C13 C14 C9 -0.6(4)
C10 C9 C14 C13 179.5(2)
C8 C9 C14 C13 0.1(3)
C2 C1 C15 C20 111.2(2)
C21 C1 C15 C20 -70.6(3)
C2 C1 C15 C16 -67.8(3)
C21 C1 C15 C16 110.4(2)
C20 C15 C16 C17 -2.7(4)
C1 C15 C16 C17 176.3(2)
C15 C16 C17 C18 -0.1(4)
C16 C17 C18 C19 2.1(4)
C17 C18 C19 C20 -1.4(4)
C18 C19 C20 C15 -1.4(4)
C16 C15 C20 C19 3.4(3)
C1 C15 C20 C19 -175.6(2)
C2 C1 C21 C26 -35.8(3)
C15 C1 C21 C26 146.0(2)
C2 C1 C21 C22 144.7(2)
C15 C1 C21 C22 -33.4(3)
C26 C21 C22 C23 1.7(3)
C1 C21 C22 C23 -178.76(19)
C21 C22 C23 C24 -0.1(3)
C22 C23 C24 C25 -1.3(3)
C23 C24 C25 C26 1.1(4)
C24 C25 C26 C21 0.5(4)
C22 C21 C26 C25 -1.9(3)
C1 C21 C26 C25 178.6(2)
C5 C4 C27 C28 -178.17(19)
C3 C4 C27 C28 -59.0(3)
C4 C27 C28 C29 -175.9(2)
C27 C28 C29 C30 -177.5(2)
